data_7207782
loop_
_publ_author_name
'Jiang, Xiang'
'Tao, Bo'
'Xia, Hua'
'Liao, Gui-ying'

_publ_section_title
;
 Supramolecular architectures based on various macrocyclic metallic
 tectons with 1,3,5-triazine-2,4,6-triamine hexaacetic acid ligand
;
_journal_issue 9
_journal_name_full CrystEngComm
_journal_page_first 3271
_journal_paper_doi 10.1039/c2ce06494d
_journal_volume 14
_journal_year 2012
_chemical_formula_sum 'C28 H47 Cu N12 O13.5'
_chemical_formula_weight 831.27
_chemical_name_systematic
;
?
;
_space_group_IT_number 15
_symmetry_cell_setting monoclinic
_symmetry_space_group_name_Hall '-C 2yc'
_symmetry_space_group_name_H-M 'C 1 2/c 1'
_atom_sites_solution_hydrogens geom
_atom_sites_solution_primary direct
_atom_sites_solution_secondary difmap
_audit_creation_method SHELXL-97
_cell_angle_alpha 90.00
_cell_angle_beta 112.413(2)
_cell_angle_gamma 90.00
_cell_formula_units_Z 8
_cell_length_a 39.696(7)
_cell_length_b 10.2615(18)
_cell_length_c 19.738(3)
_cell_measurement_temperature 293(2)
_cell_volume 7433(2)
_computing_cell_refinement 'Bruker SMART'
_computing_data_collection 'Bruker SMART'
_computing_data_reduction 'Bruker SAINT'
_computing_molecular_graphics 'Bruker SHELXTL'
_computing_publication_material 'Bruker SHELXTL'
_computing_structure_refinement 'SHELXL-97 (Sheldrick, 1997)'
_computing_structure_solution 'SHELXS-97 (Sheldrick, 1990)'
_diffrn_ambient_temperature 293(2)
_diffrn_measured_fraction_theta_full 0.998
_diffrn_measured_fraction_theta_max 0.998
_diffrn_radiation_monochromator graphite
_diffrn_radiation_source 'fine-focus sealed tube'
_diffrn_radiation_type MoK\a
_diffrn_radiation_wavelength 0.71073
_diffrn_reflns_av_R_equivalents 0.0579
_diffrn_reflns_av_sigmaI/netI 0.0746
_diffrn_reflns_limit_h_max 48
_diffrn_reflns_limit_h_min -48
_diffrn_reflns_limit_k_max 10
_diffrn_reflns_limit_k_min -12
_diffrn_reflns_limit_l_max 20
_diffrn_reflns_limit_l_min -24
_diffrn_reflns_number 20213
_diffrn_reflns_theta_full 26.00
_diffrn_reflns_theta_max 26.00
_diffrn_reflns_theta_min 2.06
_exptl_absorpt_coefficient_mu 0.667
_exptl_absorpt_correction_T_max 0.8616
_exptl_absorpt_correction_T_min 0.8300
_exptl_crystal_density_diffrn 1.475
_exptl_crystal_density_method 'not measured'
_exptl_crystal_F_000 3440
_exptl_crystal_size_max 0.29
_exptl_crystal_size_mid 0.28
_exptl_crystal_size_min 0.23
_refine_diff_density_max 0.946
_refine_diff_density_min -0.484
_refine_diff_density_rms 0.082
_refine_ls_extinction_method none
_refine_ls_goodness_of_fit_ref 1.065
_refine_ls_hydrogen_treatment constr
_refine_ls_matrix_type full
_refine_ls_number_parameters 501
_refine_ls_number_reflns 7285
_refine_ls_number_restraints 0
_refine_ls_restrained_S_all 1.065
_refine_ls_R_factor_all 0.1168
_refine_ls_R_factor_gt 0.0654
_refine_ls_shift/su_max 0.001
_refine_ls_shift/su_mean 0.000
_refine_ls_structure_factor_coef Fsqd
_refine_ls_weighting_details 'calc w=1/[\s^2^(Fo^2^)+(0.0945P)^2^+4.3698P] where P=(Fo^2^+2Fc^2^)/3'
_refine_ls_weighting_scheme calc
_refine_ls_wR_factor_gt 0.1755
_refine_ls_wR_factor_ref 0.2043
_reflns_number_gt 4169
_reflns_number_total 7285
_reflns_threshold_expression >2sigma(I)
_cod_data_source_file c2ce06494d.txt
_cod_data_source_block 2
_cod_depositor_comments
;
The following automatic conversions were performed:

'_symmetry_cell_setting' value 'Monoclinic' changed to 'monoclinic'
according to /home/saulius/struct/CIF-dictionaries/cif_core.dic
dictionary named 'cif_core.dic' version 2.4.1 from 2010-06-29.

Automatic conversion script
Id: cif_fix_values 1715 2011-07-08 13:25:40Z adriana 
;
_cod_original_sg_symbol_H-M C2/c
_cod_original_formula_sum 'C28 H47 Cu N12 O13.50'
_cod_database_code 7207782

loop_
_symmetry_equiv_pos_as_xyz
'x, y, z'
'-x, y, -z+1/2'
'x+1/2, y+1/2, z'
'-x+1/2, y+1/2, -z+1/2'
'-x, -y, -z'
'x, -y, z-1/2'
'-x+1/2, -y+1/2, -z'
'x+1/2, -y+1/2, z-1/2'

loop_
_atom_site_label
_atom_site_type_symbol
_atom_site_fract_x
_atom_site_fract_y
_atom_site_fract_z
_atom_site_U_iso_or_equiv
_atom_site_adp_type
_atom_site_occupancy
_atom_site_symmetry_multiplicity
_atom_site_calc_flag
_atom_site_refinement_flags
C1 C 0.58676(19) 0.7792(7) 0.8215(4) 0.094(2) Uani 1 1 d .
H1A H 0.5740 0.8479 0.7876 0.113 Uiso 1 1 calc R
H1B H 0.5721 0.7561 0.8494 0.113 Uiso 1 1 calc R
C2 C 0.64180(16) 0.7404(7) 0.9296(3) 0.0789(18) Uani 1 1 d .
H2A H 0.6259 0.6848 0.9440 0.095 Uiso 1 1 calc R
H2B H 0.6577 0.7883 0.9722 0.095 Uiso 1 1 calc R
C3 C 0.6466(2) 0.8640(7) 0.8354(4) 0.108(2) Uani 1 1 d .
H3A H 0.6560 0.9514 0.8494 0.130 Uiso 1 1 calc R
H3B H 0.6345 0.8606 0.7825 0.130 Uiso 1 1 calc R
C4 C 0.67731(19) 0.7651(7) 0.8618(3) 0.087(2) Uani 1 1 d .
H4A H 0.6825 0.7310 0.8210 0.105 Uiso 1 1 calc R
H4B H 0.6993 0.8042 0.8969 0.105 Uiso 1 1 calc R
C5 C 0.69377(16) 0.5828(7) 0.9502(3) 0.092(2) Uani 1 1 d .
H5A H 0.7155 0.6358 0.9716 0.111 Uiso 1 1 calc R
H5B H 0.6867 0.5519 0.9893 0.111 Uiso 1 1 calc R
C6 C 0.70105(15) 0.4699(7) 0.9097(3) 0.0853(19) Uani 1 1 d .
H6A H 0.7093 0.5007 0.8722 0.102 Uiso 1 1 calc R
H6B H 0.7198 0.4143 0.9432 0.102 Uiso 1 1 calc R
C7 C 0.65704(19) 0.3168(7) 0.9295(3) 0.093(2) Uani 1 1 d .
H7A H 0.6430 0.3678 0.9509 0.111 Uiso 1 1 calc R
H7B H 0.6788 0.2848 0.9685 0.111 Uiso 1 1 calc R
C8 C 0.6344(3) 0.2038(8) 0.8846(4) 0.120(3) Uani 1 1 d .
H8A H 0.6448 0.1210 0.9062 0.144 Uiso 1 1 calc R
H8B H 0.6096 0.2086 0.8823 0.144 Uiso 1 1 calc R
C9 C 0.66663(18) 0.2939(7) 0.8216(3) 0.0787(18) Uani 1 1 d .
H9A H 0.6658 0.3337 0.7764 0.094 Uiso 1 1 calc R
H9B H 0.6884 0.2404 0.8413 0.094 Uiso 1 1 calc R
C10 C 0.6025(2) 0.2704(7) 0.7569(4) 0.091(2) Uani 1 1 d .
H10A H 0.5831 0.2074 0.7488 0.109 Uiso 1 1 calc R
H10B H 0.6056 0.2817 0.7107 0.109 Uiso 1 1 calc R
C11 C 0.56229(15) 0.4627(7) 0.7172(3) 0.0799(19) Uani 1 1 d .
H11A H 0.5406 0.4088 0.6993 0.096 Uiso 1 1 calc R
H11B H 0.5703 0.4772 0.6772 0.096 Uiso 1 1 calc R
C12 C 0.55407(14) 0.5875(8) 0.7435(3) 0.0821(19) Uani 1 1 d .
H12 H 0.5448 0.5690 0.7820 0.099 Uiso 1 1 calc R
C13 C 0.52397(16) 0.6575(9) 0.6814(4) 0.111(3) Uani 1 1 d .
H13A H 0.5190 0.7398 0.6987 0.166 Uiso 1 1 calc R
H13B H 0.5023 0.6050 0.6650 0.166 Uiso 1 1 calc R
H13C H 0.5317 0.6716 0.6414 0.166 Uiso 1 1 calc R
C14 C 0.62054(10) 0.3586(4) 0.5809(2) 0.0361(9) Uani 1 1 d .
C15 C 0.65624(10) 0.1848(4) 0.6280(2) 0.0376(10) Uani 1 1 d .
C16 C 0.59744(10) 0.1565(4) 0.5575(2) 0.0373(9) Uani 1 1 d .
C18 C 0.71997(11) 0.2201(5) 0.7034(3) 0.0574(13) Uani 1 1 d .
H18A H 0.7406 0.1703 0.7358 0.069 Uiso 1 1 calc R
H18B H 0.7139 0.2842 0.7331 0.069 Uiso 1 1 calc R
C19 C 0.73115(12) 0.2901(6) 0.6489(3) 0.0569(13) Uani 1 1 d .
C20 C 0.69360(12) -0.0072(5) 0.6819(2) 0.0494(12) Uani 1 1 d .
H20A H 0.6712 -0.0440 0.6823 0.059 Uiso 1 1 calc R
H20B H 0.7127 -0.0244 0.7293 0.059 Uiso 1 1 calc R
C21 C 0.70298(12) -0.0741(5) 0.6233(3) 0.0554(12) Uani 1 1 d .
C22 C 0.57359(12) -0.0619(4) 0.5384(2) 0.0469(11) Uani 1 1 d .
H22A H 0.5942 -0.0911 0.5273 0.056 Uiso 1 1 calc R
H22B H 0.5521 -0.1068 0.5052 0.056 Uiso 1 1 calc R
C23 C 0.57982(12) -0.1019(5) 0.6158(3) 0.0497(11) Uani 1 1 d .
C24 C 0.53350(10) 0.1371(5) 0.4824(2) 0.0469(11) Uani 1 1 d .
H24A H 0.5170 0.0709 0.4527 0.056 Uiso 1 1 calc R
H24B H 0.5366 0.2019 0.4495 0.056 Uiso 1 1 calc R
C25 C 0.51642(11) 0.2009(5) 0.5300(3) 0.0493(11) Uani 1 1 d .
C26 C 0.57980(11) 0.5424(4) 0.5361(2) 0.0411(10) Uani 1 1 d .
H26A H 0.5788 0.6272 0.5570 0.049 Uiso 1 1 calc R
H26B H 0.5625 0.4863 0.5459 0.049 Uiso 1 1 calc R
C27 C 0.56817(13) 0.5569(5) 0.4550(2) 0.0527(12) Uani 1 1 d .
C28 C 0.64674(11) 0.5759(4) 0.6035(2) 0.0410(10) Uani 1 1 d .
H28A H 0.6408 0.6587 0.5780 0.049 Uiso 1 1 calc R
H28B H 0.6673 0.5393 0.5948 0.049 Uiso 1 1 calc R
C29 C 0.65816(11) 0.6005(4) 0.6845(2) 0.0412(10) Uani 1 1 d .
Cu1 Cu 0.628913(15) 0.53321(7) 0.82721(3) 0.0558(2) Uani 1 1 d .
N1 N 0.59089(12) 0.3968(5) 0.7776(2) 0.0704(13) Uani 1 1 d .
H1C H 0.5807 0.3766 0.8104 0.085 Uiso 1 1 calc R
N2 N 0.58923(11) 0.6628(5) 0.7780(2) 0.0646(12) Uani 1 1 d .
H2C H 0.5941 0.6951 0.7398 0.078 Uiso 1 1 calc R
N3 N 0.66371(11) 0.6611(5) 0.8964(2) 0.0633(12) Uani 1 1 d .
N4 N 0.66678(12) 0.3971(5) 0.8762(2) 0.0675(12) Uani 1 1 d .
N5 N 0.6352(2) 0.2180(6) 0.8088(3) 0.0976(17) Uani 1 1 d .
N6 N 0.62068(18) 0.8292(5) 0.8707(3) 0.0914(16) Uani 1 1 d .
N7 N 0.65417(8) 0.3145(4) 0.62170(17) 0.0395(8) Uani 1 1 d .
N8 N 0.62885(8) 0.0985(4) 0.59760(18) 0.0402(8) Uani 1 1 d .
N9 N 0.59120(8) 0.2844(3) 0.54753(17) 0.0371(8) Uani 1 1 d .
N10 N 0.56876(8) 0.0769(3) 0.52372(18) 0.0416(8) Uani 1 1 d .
N11 N 0.61594(9) 0.4893(3) 0.57266(18) 0.0396(8) Uani 1 1 d .
N12 N 0.68917(8) 0.1326(4) 0.67156(19) 0.0463(9) Uani 1 1 d .
O1 O 0.71074(11) -0.0103(4) 0.5787(2) 0.0781(11) Uani 1 1 d .
O2 O 0.70289(11) -0.1974(4) 0.6237(2) 0.0748(11) Uani 1 1 d .
H2 H 0.6964 -0.2235 0.6561 0.112 Uiso 1 1 calc R
O3 O 0.72917(10) 0.2270(4) 0.5904(2) 0.0665(10) Uani 1 1 d .
H3 H 0.7230 0.1515 0.5929 0.100 Uiso 1 1 calc R
O4 O 0.74342(11) 0.4000(4) 0.6611(2) 0.0899(13) Uani 1 1 d .
O5 O 0.59672(10) -0.2003(4) 0.64242(19) 0.0676(10) Uani 1 1 d .
O6 O 0.56505(10) -0.0309(4) 0.65252(18) 0.0621(9) Uani 1 1 d .
H6 H 0.5508 0.0215 0.6247 0.093 Uiso 1 1 calc R
O7 O 0.52363(8) 0.1600(4) 0.59364(19) 0.0622(9) Uani 1 1 d .
O8 O 0.49406(8) 0.2909(4) 0.50072(19) 0.0660(9) Uani 1 1 d .
O9 O 0.58622(10) 0.5173(4) 0.42152(18) 0.0778(12) Uani 1 1 d .
O10 O 0.53722(10) 0.6159(5) 0.42121(19) 0.0894(14) Uani 1 1 d .
H10 H 0.5316 0.6569 0.4510 0.134 Uiso 1 1 calc R
O11 O 0.68552(8) 0.6783(3) 0.71260(17) 0.0585(9) Uani 1 1 d .
O12 O 0.64300(8) 0.5465(3) 0.72090(15) 0.0501(8) Uani 1 1 d .
O13 O 0.7529(2) 0.6255(7) 0.5916(4) 0.163(2) Uani 1 1 d .
O14 O 0.5305(4) 0.814(2) 0.3112(7) 0.218(8) Uani 0.50 1 d P

loop_
_atom_site_aniso_label
_atom_site_aniso_U_11
_atom_site_aniso_U_22
_atom_site_aniso_U_33
_atom_site_aniso_U_23
_atom_site_aniso_U_13
_atom_site_aniso_U_12
C1 0.101(5) 0.100(6) 0.088(5) 0.006(4) 0.043(4) 0.042(4)
C2 0.095(4) 0.091(5) 0.066(4) -0.026(3) 0.047(3) -0.017(4)
C3 0.148(7) 0.082(5) 0.113(6) 0.002(4) 0.070(5) -0.018(5)
C4 0.108(5) 0.092(5) 0.082(4) -0.027(4) 0.059(4) -0.035(4)
C5 0.070(4) 0.130(6) 0.056(3) -0.016(4) 0.000(3) 0.001(4)
C6 0.059(4) 0.114(6) 0.072(4) -0.008(4) 0.013(3) 0.023(4)
C7 0.127(5) 0.098(6) 0.059(4) 0.017(4) 0.042(4) 0.022(4)
C8 0.213(9) 0.084(6) 0.090(5) 0.013(4) 0.090(6) 0.001(6)
C9 0.108(5) 0.078(5) 0.060(3) 0.003(3) 0.044(3) 0.030(4)
C10 0.131(6) 0.077(5) 0.074(4) -0.020(4) 0.051(4) -0.028(4)
C11 0.058(3) 0.126(6) 0.053(3) -0.009(4) 0.019(3) -0.019(4)
C12 0.056(3) 0.132(6) 0.061(3) 0.018(4) 0.024(3) 0.011(4)
C13 0.072(4) 0.168(8) 0.092(5) 0.039(5) 0.032(4) 0.012(5)
C14 0.031(2) 0.043(3) 0.033(2) -0.0010(18) 0.0112(17) -0.0004(19)
C15 0.029(2) 0.046(3) 0.037(2) 0.0007(19) 0.0113(17) 0.0042(19)
C16 0.035(2) 0.040(3) 0.038(2) -0.0015(19) 0.0147(18) 0.0004(19)
C18 0.034(2) 0.068(4) 0.057(3) -0.009(3) 0.002(2) 0.006(2)
C19 0.038(2) 0.051(4) 0.068(3) 0.002(3) 0.006(2) -0.001(2)
C20 0.040(2) 0.053(3) 0.053(3) 0.010(2) 0.015(2) 0.011(2)
C21 0.049(3) 0.053(4) 0.071(3) -0.003(3) 0.029(3) -0.007(2)
C22 0.043(2) 0.038(3) 0.055(3) -0.007(2) 0.014(2) -0.002(2)
C23 0.048(3) 0.038(3) 0.066(3) -0.003(2) 0.024(2) -0.002(2)
C24 0.035(2) 0.048(3) 0.049(3) 0.000(2) 0.0065(19) -0.002(2)
C25 0.033(2) 0.040(3) 0.069(3) 0.001(2) 0.012(2) -0.001(2)
C26 0.043(2) 0.037(3) 0.046(2) 0.0010(19) 0.020(2) 0.0087(19)
C27 0.053(3) 0.061(4) 0.043(3) 0.005(2) 0.016(2) 0.007(2)
C28 0.043(2) 0.038(3) 0.044(2) 0.0035(19) 0.0192(19) -0.001(2)
C29 0.042(2) 0.038(3) 0.042(2) -0.002(2) 0.014(2) 0.004(2)
Cu1 0.0549(4) 0.0638(5) 0.0471(4) -0.0068(3) 0.0176(3) 0.0041(3)
N1 0.076(3) 0.091(4) 0.056(3) -0.007(2) 0.038(2) -0.020(3)
N2 0.067(3) 0.084(4) 0.052(2) 0.007(2) 0.033(2) 0.015(2)
N3 0.066(3) 0.073(3) 0.051(2) -0.018(2) 0.023(2) -0.008(2)
N4 0.073(3) 0.080(3) 0.049(2) 0.002(2) 0.023(2) 0.014(3)
N5 0.153(6) 0.074(4) 0.079(4) -0.003(3) 0.059(4) -0.006(4)
N6 0.123(5) 0.074(4) 0.092(4) -0.017(3) 0.057(4) 0.013(4)
N7 0.0325(17) 0.042(2) 0.0406(19) -0.0021(16) 0.0105(15) -0.0008(16)
N8 0.0324(18) 0.040(2) 0.047(2) 0.0030(16) 0.0130(15) 0.0058(16)
N9 0.0330(17) 0.037(2) 0.0395(18) 0.0021(15) 0.0117(14) 0.0007(16)
N10 0.0355(18) 0.036(2) 0.050(2) -0.0010(16) 0.0127(16) -0.0023(16)
N11 0.0377(18) 0.035(2) 0.044(2) 0.0000(15) 0.0123(15) 0.0007(15)
N12 0.0311(18) 0.053(3) 0.048(2) 0.0062(18) 0.0079(16) 0.0087(17)
O1 0.102(3) 0.062(3) 0.097(3) -0.003(2) 0.067(3) -0.010(2)
O2 0.091(3) 0.056(3) 0.101(3) -0.008(2) 0.062(2) -0.012(2)
O3 0.066(2) 0.062(3) 0.075(2) 0.009(2) 0.0296(19) -0.0105(19)
O4 0.075(3) 0.069(3) 0.100(3) 0.003(2) 0.004(2) -0.019(2)
O5 0.078(2) 0.046(2) 0.076(2) 0.0084(18) 0.0258(19) 0.0178(19)
O6 0.075(2) 0.052(2) 0.066(2) 0.0139(17) 0.0340(19) 0.0166(18)
O7 0.059(2) 0.066(2) 0.069(2) 0.0099(18) 0.0326(18) 0.0199(17)
O8 0.0530(19) 0.065(2) 0.075(2) 0.0091(19) 0.0182(17) 0.0172(18)
O9 0.082(3) 0.112(3) 0.051(2) 0.013(2) 0.039(2) 0.030(2)
O10 0.074(2) 0.125(4) 0.056(2) 0.015(2) 0.0101(19) 0.051(3)
O11 0.0531(18) 0.062(2) 0.0534(19) -0.0093(16) 0.0130(15) -0.0155(17)
O12 0.0606(19) 0.051(2) 0.0465(17) 0.0000(15) 0.0297(16) -0.0006(16)
O13 0.188(6) 0.146(6) 0.158(5) -0.004(4) 0.067(5) -0.035(5)
O14 0.162(11) 0.41(3) 0.121(9) 0.028(12) 0.100(9) -0.024(14)

loop_
_atom_type_symbol
_atom_type_description
_atom_type_scat_dispersion_real
_atom_type_scat_dispersion_imag
_atom_type_scat_source
C C 0.0033 0.0016 'International Tables Vol C Tables 4.2.6.8 and 6.1.1.4'
H H 0.0000 0.0000 'International Tables Vol C Tables 4.2.6.8 and 6.1.1.4'
N N 0.0061 0.0033 'International Tables Vol C Tables 4.2.6.8 and 6.1.1.4'
O O 0.0106 0.0060 'International Tables Vol C Tables 4.2.6.8 and 6.1.1.4'
Cu Cu 0.3201 1.2651 'International Tables Vol C Tables 4.2.6.8 and 6.1.1.4'

loop_
_geom_angle_atom_site_label_1
_geom_angle_atom_site_label_2
_geom_angle_atom_site_label_3
_geom_angle
N6 C1 N2 115.4(5)
N6 C1 H1A 108.4
N2 C1 H1A 108.4
N6 C1 H1B 108.4
N2 C1 H1B 108.4
H1A C1 H1B 107.5
N6 C2 N3 103.9(4)
N6 C2 H2A 111.0
N3 C2 H2A 111.0
N6 C2 H2B 111.0
N3 C2 H2B 111.0
H2A C2 H2B 109.0
N6 C3 C4 106.7(6)
N6 C3 H3A 110.4
C4 C3 H3A 110.4
N6 C3 H3B 110.4
C4 C3 H3B 110.4
H3A C3 H3B 108.6
N3 C4 C3 104.7(5)
N3 C4 H4A 110.8
C3 C4 H4A 110.8
N3 C4 H4B 110.8
C3 C4 H4B 110.8
H4A C4 H4B 108.9
C6 C5 N3 107.6(4)
C6 C5 H5A 110.2
N3 C5 H5A 110.2
C6 C5 H5B 110.2
N3 C5 H5B 110.2
H5A C5 H5B 108.5
N4 C6 C5 107.5(5)
N4 C6 H6A 110.2
C5 C6 H6A 110.2
N4 C6 H6B 110.2
C5 C6 H6B 110.2
H6A C6 H6B 108.5
N4 C7 C8 105.2(5)
N4 C7 H7A 110.7
C8 C7 H7A 110.7
N4 C7 H7B 110.7
C8 C7 H7B 110.7
H7A C7 H7B 108.8
N5 C8 C7 105.7(6)
N5 C8 H8A 110.6
C7 C8 H8A 110.6
N5 C8 H8B 110.6
C7 C8 H8B 110.6
H8A C8 H8B 108.7
N5 C9 N4 106.1(5)
N5 C9 H9A 110.5
N4 C9 H9A 110.5
N5 C9 H9B 110.5
N4 C9 H9B 110.5
H9A C9 H9B 108.7
N5 C10 N1 115.3(5)
N5 C10 H10A 108.5
N1 C10 H10A 108.5
N5 C10 H10B 108.5
N1 C10 H10B 108.5
H10A C10 H10B 107.5
N1 C11 C12 109.0(5)
N1 C11 H11A 109.9
C12 C11 H11A 109.9
N1 C11 H11B 109.9
C12 C11 H11B 109.9
H11A C11 H11B 108.3
C11 C12 N2 108.3(4)
C11 C12 C13 109.9(6)
N2 C12 C13 115.3(6)
C11 C12 H12 107.7
N2 C12 H12 107.7
C13 C12 H12 107.7
C12 C13 H13A 109.5
C12 C13 H13B 109.5
H13A C13 H13B 109.5
C12 C13 H13C 109.5
H13A C13 H13C 109.5
H13B C13 H13C 109.5
N9 C14 N7 125.5(4)
N9 C14 N11 116.9(3)
N7 C14 N11 117.5(3)
N7 C15 N8 126.9(3)
N7 C15 N12 117.2(4)
N8 C15 N12 115.8(4)
N8 C16 N9 127.2(4)
N8 C16 N10 116.3(4)
N9 C16 N10 116.5(3)
N12 C18 C19 114.7(4)
N12 C18 H18A 108.6
C19 C18 H18A 108.6
N12 C18 H18B 108.6
C19 C18 H18B 108.6
H18A C18 H18B 107.6
O4 C19 O3 121.4(5)
O4 C19 C18 120.7(5)
O3 C19 C18 117.8(5)
N12 C20 C21 113.2(4)
N12 C20 H20A 108.9
C21 C20 H20A 108.9
N12 C20 H20B 108.9
C21 C20 H20B 108.9
H20A C20 H20B 107.8
O1 C21 O2 122.6(5)
O1 C21 C20 120.7(5)
O2 C21 C20 116.7(5)
N10 C22 C23 115.3(4)
N10 C22 H22A 108.5
C23 C22 H22A 108.5
N10 C22 H22B 108.5
C23 C22 H22B 108.5
H22A C22 H22B 107.5
O5 C23 O6 120.7(4)
O5 C23 C22 121.0(4)
O6 C23 C22 118.2(4)
N10 C24 C25 113.6(4)
N10 C24 H24A 108.8
C25 C24 H24A 108.8
N10 C24 H24B 108.8
C25 C24 H24B 108.8
H24A C24 H24B 107.7
O7 C25 O8 124.0(4)
O7 C25 C24 119.8(4)
O8 C25 C24 116.1(4)
N11 C26 C27 114.5(3)
N11 C26 H26A 108.6
C27 C26 H26A 108.6
N11 C26 H26B 108.6
C27 C26 H26B 108.6
H26A C26 H26B 107.6
O9 C27 O10 120.9(4)
O9 C27 C26 123.0(4)
O10 C27 C26 116.1(4)
N11 C28 C29 114.5(3)
N11 C28 H28A 108.6
C29 C28 H28A 108.6
N11 C28 H28B 108.6
C29 C28 H28B 108.6
H28A C28 H28B 107.6
O12 C29 O11 123.1(4)
O12 C29 C28 121.8(4)
O11 C29 C28 115.0(4)
N2 Cu1 N4 177.23(19)
N2 Cu1 N3 96.05(19)
N4 Cu1 N3 86.16(19)
N2 Cu1 N1 85.5(2)
N4 Cu1 N1 92.0(2)
N3 Cu1 N1 166.92(16)
N2 Cu1 O12 86.53(13)
N4 Cu1 O12 94.59(14)
N3 Cu1 O12 103.32(14)
N1 Cu1 O12 89.74(13)
C11 N1 C10 114.0(5)
C11 N1 Cu1 106.2(4)
C10 N1 Cu1 119.1(4)
C11 N1 H1C 105.5
C10 N1 H1C 105.5
Cu1 N1 H1C 105.5
C1 N2 C12 114.5(5)
C1 N2 Cu1 117.5(3)
C12 N2 Cu1 107.4(4)
C1 N2 H2C 105.4
C12 N2 H2C 105.4
Cu1 N2 H2C 105.4
C4 N3 C5 112.6(5)
C4 N3 C2 100.7(5)
C5 N3 C2 114.7(4)
C4 N3 Cu1 115.7(3)
C5 N3 Cu1 106.7(4)
C2 N3 Cu1 106.6(3)
C6 N4 C7 113.9(5)
C6 N4 C9 115.4(4)
C7 N4 C9 100.6(5)
C6 N4 Cu1 104.9(4)
C7 N4 Cu1 112.0(4)
C9 N4 Cu1 110.2(3)
C9 N5 C10 115.1(5)
C9 N5 C8 103.1(6)
C10 N5 C8 113.1(6)
C1 N6 C2 115.1(6)
C1 N6 C3 114.2(5)
C2 N6 C3 103.5(5)
C15 N7 C14 113.7(3)
C16 N8 C15 112.4(4)
C16 N9 C14 114.2(3)
C16 N10 C22 118.2(3)
C16 N10 C24 117.9(4)
C22 N10 C24 123.5(3)
C14 N11 C28 120.3(3)
C14 N11 C26 119.7(3)
C28 N11 C26 119.9(3)
C15 N12 C18 118.3(4)
C15 N12 C20 120.7(4)
C18 N12 C20 120.9(3)
C21 O2 H2 109.5
C19 O3 H3 109.5
C23 O6 H6 109.5
C27 O10 H10 109.5
C29 O12 Cu1 151.0(3)

loop_
_geom_bond_atom_site_label_1
_geom_bond_atom_site_label_2
_geom_bond_distance
C1 N6 1.423(8)
C1 N2 1.496(8)
C1 H1A 0.9700
C1 H1B 0.9700
C2 N6 1.464(8)
C2 N3 1.511(7)
C2 H2A 0.9700
C2 H2B 0.9700
C3 N6 1.489(8)
C3 C4 1.518(10)
C3 H3A 0.9700
C3 H3B 0.9700
C4 N3 1.477(7)
C4 H4A 0.9700
C4 H4B 0.9700
C5 C6 1.496(9)
C5 N3 1.493(7)
C5 H5A 0.9700
C5 H5B 0.9700
C6 N4 1.470(7)
C6 H6A 0.9700
C6 H6B 0.9700
C7 N4 1.499(7)
C7 C8 1.526(10)
C7 H7A 0.9700
C7 H7B 0.9700
C8 N5 1.516(8)
C8 H8A 0.9700
C8 H8B 0.9700
C9 N5 1.410(8)
C9 N4 1.509(7)
C9 H9A 0.9700
C9 H9B 0.9700
C10 N5 1.417(9)
C10 N1 1.485(8)
C10 H10A 0.9700
C10 H10B 0.9700
C11 N1 1.461(7)
C11 C12 1.464(9)
C11 H11A 0.9700
C11 H11B 0.9700
C12 N2 1.512(7)
C12 C13 1.526(8)
C12 H12 0.9800
C13 H13A 0.9600
C13 H13B 0.9600
C13 H13C 0.9600
C14 N9 1.337(5)
C14 N7 1.348(5)
C14 N11 1.355(5)
C15 N7 1.336(5)
C15 N8 1.352(5)
C15 N12 1.370(5)
C16 N8 1.335(5)
C16 N9 1.336(5)
C16 N10 1.352(5)
C18 N12 1.453(6)
C18 C19 1.495(7)
C18 H18A 0.9700
C18 H18B 0.9700
C19 O4 1.215(6)
C19 O3 1.301(6)
C20 N12 1.450(6)
C20 C21 1.509(7)
C20 H20A 0.9700
C20 H20B 0.9700
C21 O1 1.227(6)
C21 O2 1.265(6)
C22 N10 1.452(6)
C22 C23 1.509(6)
C22 H22A 0.9700
C22 H22B 0.9700
C23 O5 1.215(5)
C23 O6 1.313(5)
C24 N10 1.461(5)
C24 C25 1.502(6)
C24 H24A 0.9700
C24 H24B 0.9700
C25 O7 1.250(5)
C25 O8 1.259(5)
C26 N11 1.444(5)
C26 C27 1.495(6)
C26 H26A 0.9700
C26 H26B 0.9700
C27 O9 1.215(5)
C27 O10 1.302(5)
C28 N11 1.445(5)
C28 C29 1.507(6)
C28 H28A 0.9700
C28 H28B 0.9700
C29 O12 1.231(5)
C29 O11 1.290(5)
Cu1 N2 2.007(4)
Cu1 N4 2.009(4)
Cu1 N3 2.015(4)
Cu1 N1 2.018(4)
Cu1 O12 2.373(3)
N1 H1C 0.9100
N2 H2C 0.9100
O2 H2 0.8200
O3 H3 0.8200
O6 H6 0.8200
O10 H10 0.8200

loop_
_geom_hbond_atom_site_label_D
_geom_hbond_atom_site_label_H
_geom_hbond_atom_site_label_A
_geom_hbond_distance_DH
_geom_hbond_distance_HA
_geom_hbond_distance_DA
_geom_hbond_angle_DHA
_geom_hbond_site_symmetry_A
O10 H10 O8 0.82 1.72 2.508(5) 159.3 5_666
O6 H6 N10 0.82 2.43 2.827(5) 111.1 .
O6 H6 O7 0.82 1.75 2.536(5) 160.6 .
O3 H3 N12 0.82 2.42 2.823(5) 111.6 .
O3 H3 O1 0.82 1.72 2.528(5) 166.6 .

loop_
_geom_torsion_atom_site_label_1
_geom_torsion_atom_site_label_2
_geom_torsion_atom_site_label_3
_geom_torsion_atom_site_label_4
_geom_torsion
N6 C3 C4 N3 12.9(7)
N3 C5 C6 N4 -57.5(7)
N4 C7 C8 N5 5.1(8)
N1 C11 C12 N2 53.8(6)
N1 C11 C12 C13 -179.5(4)
N12 C18 C19 O4 146.8(5)
N12 C18 C19 O3 -36.9(6)
N12 C20 C21 O1 9.3(6)
N12 C20 C21 O2 -171.7(4)
N10 C22 C23 O5 -153.0(4)
N10 C22 C23 O6 30.1(6)
N10 C24 C25 O7 -27.6(6)
N10 C24 C25 O8 155.4(4)
N11 C26 C27 O9 5.9(7)
N11 C26 C27 O10 -173.6(5)
N11 C28 C29 O12 2.6(6)
N11 C28 C29 O11 -179.6(4)
C12 C11 N1 C10 -178.0(5)
C12 C11 N1 Cu1 -44.8(5)
N5 C10 N1 C11 166.8(5)
N5 C10 N1 Cu1 40.0(7)
N2 Cu1 N1 C11 19.5(3)
N4 Cu1 N1 C11 -161.6(3)
N3 Cu1 N1 C11 116.7(8)
O12 Cu1 N1 C11 -67.1(3)
N2 Cu1 N1 C10 149.8(4)
N4 Cu1 N1 C10 -31.3(4)
N3 Cu1 N1 C10 -113.0(8)
O12 Cu1 N1 C10 63.2(4)
N6 C1 N2 C12 162.9(5)
N6 C1 N2 Cu1 35.4(7)
C11 C12 N2 C1 -167.5(5)
C13 C12 N2 C1 69.0(7)
C11 C12 N2 Cu1 -35.0(5)
C13 C12 N2 Cu1 -158.5(5)
N4 Cu1 N2 C1 115(3)
N3 Cu1 N2 C1 -27.8(4)
N1 Cu1 N2 C1 139.1(4)
O12 Cu1 N2 C1 -130.8(4)
N4 Cu1 N2 C12 -16(3)
N3 Cu1 N2 C12 -158.6(3)
N1 Cu1 N2 C12 8.3(3)
O12 Cu1 N2 C12 98.3(3)
C3 C4 N3 C5 -157.6(5)
C3 C4 N3 C2 -35.0(6)
C3 C4 N3 Cu1 79.4(5)
C6 C5 N3 C4 -91.1(6)
C6 C5 N3 C2 154.6(5)
C6 C5 N3 Cu1 36.8(6)
N6 C2 N3 C4 46.0(5)
N6 C2 N3 C5 167.1(5)
N6 C2 N3 Cu1 -75.2(5)
N2 Cu1 N3 C4 -64.1(4)
N4 Cu1 N3 C4 117.5(4)
N1 Cu1 N3 C4 -160.1(8)
O12 Cu1 N3 C4 23.7(4)
N2 Cu1 N3 C5 169.8(3)
N4 Cu1 N3 C5 -8.5(4)
N1 Cu1 N3 C5 73.8(9)
O12 Cu1 N3 C5 -102.4(3)
N2 Cu1 N3 C2 46.8(4)
N4 Cu1 N3 C2 -131.5(4)
N1 Cu1 N3 C2 -49.2(10)
O12 Cu1 N3 C2 134.7(3)
C5 C6 N4 C7 -75.1(6)
C5 C6 N4 C9 169.3(5)
C5 C6 N4 Cu1 47.7(5)
C8 C7 N4 C6 -152.2(6)
C8 C7 N4 C9 -28.1(6)
C8 C7 N4 Cu1 89.0(6)
N5 C9 N4 C6 167.3(5)
N5 C9 N4 C7 44.2(6)
N5 C9 N4 Cu1 -74.1(5)
N2 Cu1 N4 C6 -165(3)
N3 Cu1 N4 C6 -21.5(3)
N1 Cu1 N4 C6 171.5(3)
O12 Cu1 N4 C6 81.6(3)
N2 Cu1 N4 C7 -41(3)
N3 Cu1 N4 C7 102.5(4)
N1 Cu1 N4 C7 -64.5(4)
O12 Cu1 N4 C7 -154.4(4)
N2 Cu1 N4 C9 70(3)
N3 Cu1 N4 C9 -146.4(4)
N1 Cu1 N4 C9 46.6(4)
O12 Cu1 N4 C9 -43.3(4)
N4 C9 N5 C10 82.5(6)
N4 C9 N5 C8 -41.2(6)
N1 C10 N5 C9 -63.5(7)
N1 C10 N5 C8 54.7(8)
C7 C8 N5 C9 21.9(8)
C7 C8 N5 C10 -103.1(7)
N2 C1 N6 C2 -63.5(7)
N2 C1 N6 C3 56.0(8)
N3 C2 N6 C1 87.3(6)
N3 C2 N6 C3 -37.9(6)
C4 C3 N6 C1 -110.3(6)
C4 C3 N6 C2 15.6(7)
N8 C15 N7 C14 0.8(6)
N12 C15 N7 C14 -176.9(3)
N9 C14 N7 C15 -1.1(5)
N11 C14 N7 C15 179.1(3)
N9 C16 N8 C15 -1.9(6)
N10 C16 N8 C15 178.5(3)
N7 C15 N8 C16 0.6(6)
N12 C15 N8 C16 178.3(3)
N8 C16 N9 C14 1.6(6)
N10 C16 N9 C14 -178.8(3)
N7 C14 N9 C16 0.1(5)
N11 C14 N9 C16 179.9(3)
N8 C16 N10 C22 5.0(5)
N9 C16 N10 C22 -174.7(3)
N8 C16 N10 C24 177.0(3)
N9 C16 N10 C24 -2.7(5)
C23 C22 N10 C16 66.4(5)
C23 C22 N10 C24 -105.1(4)
C25 C24 N10 C16 -71.0(5)
C25 C24 N10 C22 100.5(5)
N9 C14 N11 C28 -176.5(3)
N7 C14 N11 C28 3.3(5)
N9 C14 N11 C26 6.7(5)
N7 C14 N11 C26 -173.5(3)
C29 C28 N11 C14 -79.5(5)
C29 C28 N11 C26 97.3(4)
C27 C26 N11 C14 -89.5(5)
C27 C26 N11 C28 93.6(5)
N7 C15 N12 C18 -4.4(5)
N8 C15 N12 C18 177.7(4)
N7 C15 N12 C20 179.3(4)
N8 C15 N12 C20 1.3(5)
C19 C18 N12 C15 -63.0(5)
C19 C18 N12 C20 113.4(5)
C21 C20 N12 C15 86.4(5)
C21 C20 N12 C18 -89.8(5)
O11 C29 O12 Cu1 21.1(9)
C28 C29 O12 Cu1 -161.3(4)
N2 Cu1 O12 C29 82.9(6)
N4 Cu1 O12 C29 -99.6(6)
N3 Cu1 O12 C29 -12.5(6)
N1 Cu1 O12 C29 168.4(6)
